data_1568757
loop_
_publ_author_name
'Hafeman, Nicholas J.'
'Loskot, Steven A.'
'Reimann, Christopher E.'
'Pritchett, Beau P.'
'Virgil, Scott C.'
'Stoltz, Brian M.'

_publ_section_title
;
 Total synthesis of (-)-scabrolide A and (-)-yonarolide.
;
_journal_issue 18
_journal_name_full 'Chemical science'
_journal_page_first 4745
_journal_page_last 4758
_journal_paper_doi 10.1039/d3sc00651d
_journal_volume 14
_journal_year 2023
_chemical_absolute_configuration ad
_chemical_formula_sum 'C24 H30 O4 Si'
_chemical_formula_weight 410.57
_space_group_crystal_system monoclinic
_space_group_IT_number 4
_space_group_name_Hall 'P 2yb'
_space_group_name_H-M_alt 'P 1 21 1'
_atom_sites_solution_hydrogens mixed
_atom_sites_solution_primary direct
_atom_sites_solution_secondary difmap
_audit_creation_method SHELXL-2017/1
_audit_update_record
;
2023-02-05 deposited with the CCDC.	2023-03-27 downloaded from the CCDC.
;
_cell_angle_alpha 90
_cell_angle_beta 103.394(5)
_cell_angle_gamma 90
_cell_formula_units_Z 2
_cell_length_a 6.7649(5)
_cell_length_b 10.9273(9)
_cell_length_c 14.4629(14)
_cell_measurement_reflns_used 9924
_cell_measurement_temperature 100(2)
_cell_measurement_theta_max 74.56
_cell_measurement_theta_min 3.14
_cell_volume 1040.05(15)
_computing_cell_refinement 'SAINT v8.38A (Bruker-AXS, 2013)'
_computing_data_collection 'APEX3 v2017.3-0 (Bruker-AXS, 2017)'
_computing_data_reduction 'SAINT v8.38A (Bruker-AXS, 2013)'
_computing_molecular_graphics 'Bruker SHELXTL'
_computing_publication_material 'Bruker SHELXTL'
_computing_structure_refinement 'SHELXL-2017/1 (Sheldrick, 2017)'
_computing_structure_solution 'SHELXS-2013/1 (Sheldrick, 2013)'
_diffrn_ambient_temperature 100(2)
_diffrn_detector_area_resol_mean 7.69
_diffrn_measured_fraction_theta_full 0.997
_diffrn_measured_fraction_theta_max 0.997
_diffrn_measurement_device_type 'Bruker D8 VENTURE Kappa Duo PHOTON II CPAD'
_diffrn_measurement_method '\f and \w scans'
_diffrn_radiation_type CuK\a
_diffrn_radiation_wavelength 1.54178
_diffrn_reflns_av_R_equivalents 0.0797
_diffrn_reflns_av_unetI/netI 0.0649
_diffrn_reflns_Laue_measured_fraction_full 0.997
_diffrn_reflns_Laue_measured_fraction_max 0.997
_diffrn_reflns_limit_h_max 8
_diffrn_reflns_limit_h_min -7
_diffrn_reflns_limit_k_max 13
_diffrn_reflns_limit_k_min -13
_diffrn_reflns_limit_l_max 17
_diffrn_reflns_limit_l_min -18
_diffrn_reflns_number 17179
_diffrn_reflns_point_group_measured_fraction_full 0.997
_diffrn_reflns_point_group_measured_fraction_max 0.996
_diffrn_reflns_theta_full 67.679
_diffrn_reflns_theta_max 74.630
_diffrn_reflns_theta_min 3.141
_diffrn_source 'I\mS HB micro-focus sealed tube'
_exptl_absorpt_coefficient_mu 1.224
_exptl_absorpt_correction_T_max 0.7504
_exptl_absorpt_correction_T_min 0.5626
_exptl_absorpt_correction_type multi-scan
_exptl_absorpt_process_details 'SADABS-2016/2 (Sheldrick, 2014)'
_exptl_crystal_colour colourless
_exptl_crystal_density_diffrn 1.311
_exptl_crystal_density_method 'not measured'
_exptl_crystal_description plate
_exptl_crystal_F_000 440
_exptl_crystal_size_max 0.200
_exptl_crystal_size_mid 0.150
_exptl_crystal_size_min 0.050
_refine_diff_density_max 0.686
_refine_diff_density_min -0.364
_refine_diff_density_rms 0.089
_refine_ls_abs_structure_details
; 
 Flack x determined using 1784 quotients [(I+)-(I-)]/[(I+)+(I-)] 
 (Parsons, Flack and Wagner, Acta Cryst. B69 (2013) 249-259). 

 Bayesian Statistics
 Student_T Nu       11
 Select Pairs     1932
 Theta_Min ..     5.12
 Theta_Max ..    74.63
 P2(true)....      n/a
 P3(true)....    0.777
 P3(rac-twin)    0.223
 P3(false) ..  0.2E-37
 G ..........   0.5135
 G (su) .....   0.1047
 Hooft y ....  0.24(5)

;
_refine_ls_abs_structure_Flack 0.03(6)
_refine_ls_extinction_method none
_refine_ls_goodness_of_fit_ref 1.071
_refine_ls_hydrogen_treatment mixed
_refine_ls_matrix_type full
_refine_ls_number_parameters 269
_refine_ls_number_reflns 4172
_refine_ls_number_restraints 2
_refine_ls_restrained_S_all 1.071
_refine_ls_R_factor_all 0.0893
_refine_ls_R_factor_gt 0.0880
_refine_ls_shift/su_max 0.000
_refine_ls_shift/su_mean 0.000
_refine_ls_structure_factor_coef Fsqd
_refine_ls_weighting_details 'w=1/[\s^2^(Fo^2^)+(0.1772P)^2^+0.7893P] where P=(Fo^2^+2Fc^2^)/3'
_refine_ls_weighting_scheme calc
_refine_ls_wR_factor_gt 0.2288
_refine_ls_wR_factor_ref 0.2312
_reflns_Friedel_coverage 0.896
_reflns_Friedel_fraction_full 0.997
_reflns_Friedel_fraction_max 0.996
_reflns_number_gt 4078
_reflns_number_total 4172
_reflns_threshold_expression 'I > 2\s(I)'
_cod_data_source_file d3sc00651d2.cif
_cod_data_source_block V19015
_cod_depositor_comments 'Adding full bibliography for 1568754--1568762.cif.'
_cod_original_sg_symbol_H-M 'P 21'
_cod_database_code 1568757
_shelx_shelxl_version_number 2017/1
_shelx_space_group_comment
; 
The symmetry employed for this shelxl refinement is uniquely defined 
by the following loop, which should always be used as a source of 
symmetry information in preference to the above space-group names. 
They are only intended as comments. 
;
_shelx_estimated_absorpt_t_min 0.792
_shelx_estimated_absorpt_t_max 0.941

loop_
_space_group_symop_operation_xyz
'x, y, z'
'-x, y+1/2, -z'

loop_
_atom_site_label
_atom_site_type_symbol
_atom_site_fract_x
_atom_site_fract_y
_atom_site_fract_z
_atom_site_U_iso_or_equiv
_atom_site_adp_type
_atom_site_occupancy
_atom_site_site_symmetry_order
_atom_site_calc_flag
_atom_site_refinement_flags_posn
_atom_site_refinement_flags_adp
_atom_site_refinement_flags_occupancy
_atom_site_disorder_assembly
_atom_site_disorder_group
Si1 Si 0.5500(3) 0.3644(2) 0.37331(16) 0.0263(5) Uani 1 1 d . . . . .
C1 C 0.5454(13) 0.4028(8) 0.5009(6) 0.0277(17) Uani 1 1 d . . . . .
C2 C 0.3622(15) 0.4276(9) 0.5275(7) 0.0335(19) Uani 1 1 d . . . . .
H2 H 0.238043 0.424225 0.480624 0.040 Uiso 1 1 calc R U . . .
C3 C 0.3582(16) 0.4570(10) 0.6208(8) 0.038(2) Uani 1 1 d . . . . .
H3 H 0.232952 0.475069 0.636861 0.045 Uiso 1 1 calc R U . . .
C4 C 0.5409(17) 0.4598(10) 0.6909(8) 0.037(2) Uani 1 1 d . . . . .
H4 H 0.539698 0.479863 0.754702 0.044 Uiso 1 1 calc R U . . .
C5 C 0.7217(15) 0.4334(10) 0.6668(7) 0.035(2) Uani 1 1 d . . . . .
H5 H 0.844897 0.433324 0.714391 0.042 Uiso 1 1 calc R U . . .
C6 C 0.7249(16) 0.4064(9) 0.5719(7) 0.0343(19) Uani 1 1 d . . . . .
H6 H 0.851008 0.390343 0.555939 0.041 Uiso 1 1 calc R U . . .
C7 C 0.3130(15) 0.2738(10) 0.3256(7) 0.0344(19) Uani 1 1 d . . . . .
H7A H 0.194645 0.327985 0.316141 0.052 Uiso 1 1 calc R U . . .
H7B H 0.300402 0.209205 0.370891 0.052 Uiso 1 1 calc R U . . .
H7C H 0.320127 0.236707 0.264717 0.052 Uiso 1 1 calc R U . . .
C8 C 0.7879(13) 0.2754(9) 0.3754(8) 0.0332(18) Uani 1 1 d . . . . .
H8A H 0.804465 0.211860 0.424437 0.050 Uiso 1 1 calc R U . . .
H8B H 0.905064 0.330711 0.389676 0.050 Uiso 1 1 calc R U . . .
H8C H 0.778491 0.237147 0.313277 0.050 Uiso 1 1 calc R U . . .
C11 C 0.5539(13) 0.5208(8) 0.3156(6) 0.0265(16) Uani 1 1 d . . . . .
C12 C 0.3363(14) 0.5841(9) 0.3012(7) 0.0315(18) Uani 1 1 d . . . . .
H12A H 0.241707 0.539833 0.332371 0.038 Uiso 1 1 calc R U . . .
H12B H 0.342564 0.672082 0.317979 0.038 Uiso 1 1 calc R U . . .
C13 C 0.2992(13) 0.5596(8) 0.1937(6) 0.0262(17) Uani 1 1 d . . . . .
H13 H 0.235371 0.477246 0.178878 0.031 Uiso 1 1 calc R U . . .
C14 C 0.2128(13) 0.6460(8) 0.1150(6) 0.0262(16) Uani 1 1 d . . . . .
O1 O 0.1187(12) 0.7376(6) 0.1210(5) 0.0344(15) Uani 1 1 d . . . . .
C15 C 0.2743(13) 0.6116(8) 0.0223(6) 0.0269(17) Uani 1 1 d . . . . .
H15 H 0.281675 0.690008 -0.012422 0.032 Uiso 1 1 calc R U . . .
C16 C 0.1075(14) 0.5330(8) -0.0431(6) 0.0277(16) Uani 1 1 d . . . . .
C26 C -0.0690(15) 0.6100(9) -0.0971(7) 0.034(2) Uani 1 1 d . . . . .
H26A H -0.169119 0.556929 -0.138073 0.051 Uiso 1 1 calc R U . . .
H26B H -0.018777 0.670444 -0.136215 0.051 Uiso 1 1 calc R U . . .
H26C H -0.132942 0.652356 -0.051846 0.051 Uiso 1 1 calc R U . . .
O2 O 0.0321(10) 0.4436(6) 0.0135(5) 0.0306(13) Uani 1 1 d D . . . .
H2A H -0.01(2) 0.386(9) -0.023(8) 0.046 Uiso 1 1 d D U . . .
C17 C 0.2279(15) 0.4700(8) -0.1074(6) 0.0284(17) Uani 1 1 d . . . . .
H17A H 0.157304 0.394788 -0.135662 0.034 Uiso 1 1 calc R U . . .
H17B H 0.243284 0.525474 -0.159391 0.034 Uiso 1 1 calc R U . . .
C18 C 0.4326(15) 0.4391(8) -0.0447(6) 0.0290(18) Uani 1 1 d . . . . .
H18 H 0.538466 0.431749 -0.082508 0.035 Uiso 1 1 calc R U . . .
C19 C 0.4824(13) 0.5439(8) 0.0283(6) 0.0255(16) Uani 1 1 d . . . . .
H19 H 0.581428 0.601426 0.009630 0.031 Uiso 1 1 calc R U . . .
C20 C 0.5848(13) 0.4788(8) 0.1237(6) 0.0268(17) Uani 1 1 d . . . . .
H20 H 0.735535 0.480621 0.131581 0.032 Uiso 1 1 calc R U . . .
C21 C 0.5101(13) 0.3456(8) 0.1047(6) 0.0268(17) Uani 1 1 d . . . . .
O3 O 0.4251(10) 0.3301(6) 0.0116(5) 0.0295(13) Uani 1 1 d . . . . .
O4 O 0.5290(12) 0.2622(6) 0.1593(5) 0.0345(15) Uani 1 1 d . . . . .
C22 C 0.5312(13) 0.5490(8) 0.2053(6) 0.0274(17) Uani 1 1 d . . . . .
C23 C 0.6384(15) 0.6755(8) 0.2115(7) 0.0302(19) Uani 1 1 d . . . . .
H23A H 0.683199 0.693199 0.152388 0.036 Uiso 1 1 calc R U . . .
H23B H 0.546163 0.741635 0.222238 0.036 Uiso 1 1 calc R U . . .
C24 C 0.8208(15) 0.6643(10) 0.2960(8) 0.039(2) Uani 1 1 d . . . . .
H24A H 0.874564 0.745869 0.318863 0.047 Uiso 1 1 calc R U . . .
H24B H 0.930837 0.615593 0.279232 0.047 Uiso 1 1 calc R U . . .
C25 C 0.7315(15) 0.5980(9) 0.3715(7) 0.0335(19) Uani 1 1 d . . . . .
H25A H 0.835276 0.544982 0.411913 0.040 Uiso 1 1 calc R U . . .
H25B H 0.682948 0.657920 0.412545 0.040 Uiso 1 1 calc R U . . .

loop_
_atom_site_aniso_label
_atom_site_aniso_U_11
_atom_site_aniso_U_22
_atom_site_aniso_U_33
_atom_site_aniso_U_23
_atom_site_aniso_U_13
_atom_site_aniso_U_12
Si1 0.0187(9) 0.0290(11) 0.0320(10) 0.0002(10) 0.0074(8) -0.0013(9)
C1 0.026(4) 0.033(4) 0.024(4) 0.002(3) 0.007(3) 0.000(3)
C2 0.031(5) 0.036(5) 0.035(4) 0.003(4) 0.011(4) -0.004(4)
C3 0.026(4) 0.044(5) 0.044(5) -0.001(4) 0.010(4) -0.013(4)
C4 0.042(6) 0.032(4) 0.039(5) -0.004(4) 0.015(4) -0.002(4)
C5 0.027(4) 0.041(5) 0.034(5) 0.002(4) 0.004(4) -0.008(4)
C6 0.030(4) 0.034(5) 0.037(5) 0.002(3) 0.005(4) -0.002(4)
C7 0.027(4) 0.041(5) 0.037(5) -0.003(4) 0.010(4) -0.001(4)
C8 0.020(4) 0.034(5) 0.047(5) 0.001(4) 0.011(4) 0.007(3)
C11 0.021(4) 0.031(4) 0.030(4) -0.002(3) 0.010(3) 0.004(3)
C12 0.026(4) 0.032(4) 0.037(5) 0.003(4) 0.010(4) 0.007(4)
C13 0.021(4) 0.029(4) 0.031(4) -0.001(3) 0.011(3) 0.000(3)
C14 0.015(3) 0.030(4) 0.034(4) -0.001(3) 0.007(3) -0.002(3)
O1 0.032(3) 0.038(4) 0.036(3) 0.000(3) 0.012(3) 0.009(3)
C15 0.022(4) 0.031(4) 0.028(4) 0.002(3) 0.007(3) 0.002(3)
C16 0.024(4) 0.028(4) 0.031(4) 0.002(3) 0.007(3) -0.003(4)
C26 0.026(4) 0.035(5) 0.042(5) -0.002(4) 0.009(4) -0.001(4)
O2 0.025(3) 0.034(3) 0.035(3) 0.001(2) 0.012(3) 0.000(3)
C17 0.030(4) 0.024(4) 0.034(4) -0.001(3) 0.012(3) -0.001(3)
C18 0.030(4) 0.026(4) 0.033(4) -0.002(3) 0.013(3) -0.002(4)
C19 0.021(4) 0.029(4) 0.029(4) 0.000(3) 0.008(3) 0.002(3)
C20 0.020(4) 0.022(4) 0.040(4) -0.002(3) 0.010(3) 0.005(3)
C21 0.022(4) 0.029(4) 0.031(4) -0.001(3) 0.009(3) 0.006(3)
O3 0.027(3) 0.029(3) 0.032(3) -0.001(2) 0.007(2) 0.002(2)
O4 0.035(4) 0.031(3) 0.037(3) 0.003(3) 0.009(3) -0.001(3)
C22 0.020(4) 0.028(4) 0.033(4) 0.003(3) 0.006(3) 0.005(3)
C23 0.029(4) 0.028(4) 0.034(4) 0.000(3) 0.007(4) 0.000(4)
C24 0.026(5) 0.041(5) 0.048(6) 0.002(4) 0.004(4) -0.009(4)
C25 0.032(4) 0.031(4) 0.035(4) 0.001(4) 0.003(4) -0.006(4)

loop_
_atom_type_symbol
_atom_type_description
_atom_type_scat_dispersion_real
_atom_type_scat_dispersion_imag
_atom_type_scat_source
C C 0.0181 0.0091 'International Tables Vol C Tables 4.2.6.8 and 6.1.1.4'
H H 0.0000 0.0000 'International Tables Vol C Tables 4.2.6.8 and 6.1.1.4'
O O 0.0492 0.0322 'International Tables Vol C Tables 4.2.6.8 and 6.1.1.4'
Si Si 0.2541 0.3302 'International Tables Vol C Tables 4.2.6.8 and 6.1.1.4'

loop_
_geom_angle_atom_site_label_1
_geom_angle_atom_site_label_2
_geom_angle_atom_site_label_3
_geom_angle
_geom_angle_site_symmetry_1
_geom_angle_site_symmetry_3
_geom_angle_publ_flag
C8 Si1 C7 112.9(5) . . ?
C8 Si1 C1 107.8(4) . . ?
C7 Si1 C1 105.7(4) . . ?
C8 Si1 C11 111.9(4) . . ?
C7 Si1 C11 114.2(4) . . ?
C1 Si1 C11 103.4(4) . . ?
C6 C1 C2 117.7(9) . . ?
C6 C1 Si1 120.9(7) . . ?
C2 C1 Si1 121.4(7) . . ?
C3 C2 C1 121.7(9) . . ?
C3 C2 H2 119.2 . . ?
C1 C2 H2 119.2 . . ?
C2 C3 C4 119.5(10) . . ?
C2 C3 H3 120.2 . . ?
C4 C3 H3 120.2 . . ?
C5 C4 C3 119.7(10) . . ?
C5 C4 H4 120.1 . . ?
C3 C4 H4 120.1 . . ?
C4 C5 C6 120.4(9) . . ?
C4 C5 H5 119.8 . . ?
C6 C5 H5 119.8 . . ?
C1 C6 C5 121.0(9) . . ?
C1 C6 H6 119.5 . . ?
C5 C6 H6 119.5 . . ?
Si1 C7 H7A 109.5 . . ?
Si1 C7 H7B 109.5 . . ?
H7A C7 H7B 109.5 . . ?
Si1 C7 H7C 109.5 . . ?
H7A C7 H7C 109.5 . . ?
H7B C7 H7C 109.5 . . ?
Si1 C8 H8A 109.5 . . ?
Si1 C8 H8B 109.5 . . ?
H8A C8 H8B 109.5 . . ?
Si1 C8 H8C 109.5 . . ?
H8A C8 H8C 109.5 . . ?
H8B C8 H8C 109.5 . . ?
C25 C11 C12 114.6(7) . . ?
C25 C11 C22 107.6(7) . . ?
C12 C11 C22 85.0(6) . . ?
C25 C11 Si1 110.5(6) . . ?
C12 C11 Si1 109.9(6) . . ?
C22 C11 Si1 127.1(6) . . ?
C13 C12 C11 89.2(7) . . ?
C13 C12 H12A 113.8 . . ?
C11 C12 H12A 113.8 . . ?
C13 C12 H12B 113.8 . . ?
C11 C12 H12B 113.8 . . ?
H12A C12 H12B 111.0 . . ?
C14 C13 C12 127.2(8) . . ?
C14 C13 C22 109.9(7) . . ?
C12 C13 C22 88.8(7) . . ?
C14 C13 H13 109.5 . . ?
C12 C13 H13 109.5 . . ?
C22 C13 H13 109.5 . . ?
O1 C14 C13 126.4(8) . . ?
O1 C14 C15 121.4(8) . . ?
C13 C14 C15 111.9(7) . . ?
C14 C15 C16 111.1(7) . . ?
C14 C15 C19 119.0(7) . . ?
C16 C15 C19 106.8(7) . . ?
C14 C15 H15 106.4 . . ?
C16 C15 H15 106.4 . . ?
C19 C15 H15 106.4 . . ?
O2 C16 C26 109.1(8) . . ?
O2 C16 C17 110.3(7) . . ?
C26 C16 C17 113.6(7) . . ?
O2 C16 C15 109.4(7) . . ?
C26 C16 C15 112.3(7) . . ?
C17 C16 C15 101.8(7) . . ?
C16 C26 H26A 109.5 . . ?
C16 C26 H26B 109.5 . . ?
H26A C26 H26B 109.5 . . ?
C16 C26 H26C 109.5 . . ?
H26A C26 H26C 109.5 . . ?
H26B C26 H26C 109.5 . . ?
C16 O2 H2A 106(10) . . ?
C18 C17 C16 106.2(7) . . ?
C18 C17 H17A 110.5 . . ?
C16 C17 H17A 110.5 . . ?
C18 C17 H17B 110.5 . . ?
C16 C17 H17B 110.5 . . ?
H17A C17 H17B 108.7 . . ?
O3 C18 C17 112.0(7) . . ?
O3 C18 C19 104.9(7) . . ?
C17 C18 C19 105.7(7) . . ?
O3 C18 H18 111.3 . . ?
C17 C18 H18 111.3 . . ?
C19 C18 H18 111.3 . . ?
C18 C19 C20 104.4(7) . . ?
C18 C19 C15 105.1(7) . . ?
C20 C19 C15 118.0(7) . . ?
C18 C19 H19 109.7 . . ?
C20 C19 H19 109.7 . . ?
C15 C19 H19 109.7 . . ?
C22 C20 C21 119.2(7) . . ?
C22 C20 C19 108.6(6) . . ?
C21 C20 C19 102.2(7) . . ?
C22 C20 H20 108.8 . . ?
C21 C20 H20 108.8 . . ?
C19 C20 H20 108.8 . . ?
O4 C21 O3 121.4(8) . . ?
O4 C21 C20 128.5(8) . . ?
O3 C21 C20 110.1(7) . . ?
C21 O3 C18 113.3(7) . . ?
C20 C22 C13 111.9(7) . . ?
C20 C22 C23 107.6(7) . . ?
C13 C22 C23 112.9(8) . . ?
C20 C22 C11 133.8(7) . . ?
C13 C22 C11 89.0(6) . . ?
C23 C22 C11 100.2(7) . . ?
C24 C23 C22 104.8(8) . . ?
C24 C23 H23A 110.8 . . ?
C22 C23 H23A 110.8 . . ?
C24 C23 H23B 110.8 . . ?
C22 C23 H23B 110.8 . . ?
H23A C23 H23B 108.9 . . ?
C23 C24 C25 103.1(8) . . ?
C23 C24 H24A 111.1 . . ?
C25 C24 H24A 111.1 . . ?
C23 C24 H24B 111.1 . . ?
C25 C24 H24B 111.1 . . ?
H24A C24 H24B 109.1 . . ?
C11 C25 C24 105.8(8) . . ?
C11 C25 H25A 110.6 . . ?
C24 C25 H25A 110.6 . . ?
C11 C25 H25B 110.6 . . ?
C24 C25 H25B 110.6 . . ?
H25A C25 H25B 108.7 . . ?

loop_
_geom_bond_atom_site_label_1
_geom_bond_atom_site_label_2
_geom_bond_distance
_geom_bond_site_symmetry_2
_geom_bond_publ_flag
Si1 C8 1.874(9) . ?
Si1 C7 1.875(10) . ?
Si1 C1 1.900(9) . ?
Si1 C11 1.905(9) . ?
C1 C6 1.397(13) . ?
C1 C2 1.406(13) . ?
C2 C3 1.393(14) . ?
C2 H2 0.9500 . ?
C3 C4 1.406(15) . ?
C3 H3 0.9500 . ?
C4 C5 1.378(15) . ?
C4 H4 0.9500 . ?
C5 C6 1.409(14) . ?
C5 H5 0.9500 . ?
C6 H6 0.9500 . ?
C7 H7A 0.9800 . ?
C7 H7B 0.9800 . ?
C7 H7C 0.9800 . ?
C8 H8A 0.9800 . ?
C8 H8B 0.9800 . ?
C8 H8C 0.9800 . ?
C11 C25 1.535(12) . ?
C11 C12 1.596(12) . ?
C11 C22 1.598(12) . ?
C12 C13 1.541(13) . ?
C12 H12A 0.9900 . ?
C12 H12B 0.9900 . ?
C13 C14 1.489(12) . ?
C13 C22 1.544(12) . ?
C13 H13 1.0000 . ?
C14 O1 1.201(12) . ?
C14 C15 1.541(12) . ?
C15 C16 1.552(12) . ?
C15 C19 1.574(12) . ?
C15 H15 1.0000 . ?
C16 O2 1.441(11) . ?
C16 C26 1.521(13) . ?
C16 C17 1.534(12) . ?
C26 H26A 0.9800 . ?
C26 H26B 0.9800 . ?
C26 H26C 0.9800 . ?
O2 H2A 0.83(3) . ?
C17 C18 1.508(13) . ?
C17 H17A 0.9900 . ?
C17 H17B 0.9900 . ?
C18 O3 1.450(11) . ?
C18 C19 1.541(12) . ?
C18 H18 1.0000 . ?
C19 C20 1.565(12) . ?
C19 H19 1.0000 . ?
C20 C22 1.520(12) . ?
C20 C21 1.544(12) . ?
C20 H20 1.0000 . ?
C21 O4 1.193(11) . ?
C21 O3 1.347(11) . ?
C22 C23 1.554(13) . ?
C23 C24 1.527(13) . ?
C23 H23A 0.9900 . ?
C23 H23B 0.9900 . ?
C24 C25 1.545(14) . ?
C24 H24A 0.9900 . ?
C24 H24B 0.9900 . ?
C25 H25A 0.9900 . ?
C25 H25B 0.9900 . ?

loop_
_geom_hbond_atom_site_label_D
_geom_hbond_atom_site_label_H
_geom_hbond_atom_site_label_A
_geom_hbond_distance_DH
_geom_hbond_distance_HA
_geom_hbond_distance_DA
_geom_hbond_angle_DHA
_geom_hbond_site_symmetry_A
_geom_hbond_publ_flag
C13 H13 O2 1.00 2.49 3.079(11) 116.9 . yes
C15 H15 O3 1.00 2.50 3.246(11) 130.8 2_655 yes
O2 H2A O1 0.83(3) 2.16(3) 2.996(10) 178(15) 2_545 yes
C17 H17A O1 0.99 2.58 3.430(11) 143.8 2_545 yes
C19 H19 O3 1.00 2.52 3.267(11) 131.5 2_655 yes

loop_
_geom_torsion_atom_site_label_1
_geom_torsion_atom_site_label_2
_geom_torsion_atom_site_label_3
_geom_torsion_atom_site_label_4
_geom_torsion
_geom_torsion_site_symmetry_1
_geom_torsion_site_symmetry_2
_geom_torsion_site_symmetry_3
_geom_torsion_site_symmetry_4
_geom_torsion_publ_flag
C8 Si1 C1 C6 23.2(9) . . . . ?
C7 Si1 C1 C6 144.2(8) . . . . ?
C11 Si1 C1 C6 -95.5(8) . . . . ?
C8 Si1 C1 C2 -156.3(8) . . . . ?
C7 Si1 C1 C2 -35.2(9) . . . . ?
C11 Si1 C1 C2 85.1(8) . . . . ?
C6 C1 C2 C3 1.2(15) . . . . ?
Si1 C1 C2 C3 -179.4(8) . . . . ?
C1 C2 C3 C4 -1.3(15) . . . . ?
C2 C3 C4 C5 -0.1(16) . . . . ?
C3 C4 C5 C6 1.5(16) . . . . ?
C2 C1 C6 C5 0.3(15) . . . . ?
Si1 C1 C6 C5 -179.2(8) . . . . ?
C4 C5 C6 C1 -1.6(16) . . . . ?
C25 C11 C12 C13 127.8(8) . . . . ?
C22 C11 C12 C13 20.7(6) . . . . ?
Si1 C11 C12 C13 -107.0(6) . . . . ?
C11 C12 C13 C14 -135.6(8) . . . . ?
C11 C12 C13 C22 -21.4(7) . . . . ?
C12 C13 C14 O1 -17.2(15) . . . . ?
C22 C13 C14 O1 -121.5(10) . . . . ?
C12 C13 C14 C15 157.4(8) . . . . ?
C22 C13 C14 C15 53.1(10) . . . . ?
O1 C14 C15 C16 -89.6(11) . . . . ?
C13 C14 C15 C16 95.4(8) . . . . ?
O1 C14 C15 C19 145.8(9) . . . . ?
C13 C14 C15 C19 -29.2(11) . . . . ?
C14 C15 C16 O2 -42.2(10) . . . . ?
C19 C15 C16 O2 89.0(8) . . . . ?
C14 C15 C16 C26 79.1(9) . . . . ?
C19 C15 C16 C26 -149.6(8) . . . . ?
C14 C15 C16 C17 -159.0(7) . . . . ?
C19 C15 C16 C17 -27.8(8) . . . . ?
O2 C16 C17 C18 -77.6(9) . . . . ?
C26 C16 C17 C18 159.5(7) . . . . ?
C15 C16 C17 C18 38.5(8) . . . . ?
C16 C17 C18 O3 79.1(8) . . . . ?
C16 C17 C18 C19 -34.6(9) . . . . ?
O3 C18 C19 C20 22.3(8) . . . . ?
C17 C18 C19 C20 140.8(7) . . . . ?
O3 C18 C19 C15 -102.6(7) . . . . ?
C17 C18 C19 C15 16.0(9) . . . . ?
C14 C15 C19 C18 134.4(8) . . . . ?
C16 C15 C19 C18 7.8(9) . . . . ?
C14 C15 C19 C20 18.7(11) . . . . ?
C16 C15 C19 C20 -107.9(8) . . . . ?
C18 C19 C20 C22 -147.5(7) . . . . ?
C15 C19 C20 C22 -31.4(10) . . . . ?
C18 C19 C20 C21 -20.7(8) . . . . ?
C15 C19 C20 C21 95.4(8) . . . . ?
C22 C20 C21 O4 -51.9(12) . . . . ?
C19 C20 C21 O4 -171.5(9) . . . . ?
C22 C20 C21 O3 132.0(8) . . . . ?
C19 C20 C21 O3 12.4(8) . . . . ?
O4 C21 O3 C18 -174.6(8) . . . . ?
C20 C21 O3 C18 1.9(9) . . . . ?
C17 C18 O3 C21 -129.8(7) . . . . ?
C19 C18 O3 C21 -15.7(9) . . . . ?
C21 C20 C22 C13 -59.4(10) . . . . ?
C19 C20 C22 C13 57.0(9) . . . . ?
C21 C20 C22 C23 176.1(7) . . . . ?
C19 C20 C22 C23 -67.6(8) . . . . ?
C21 C20 C22 C11 51.8(13) . . . . ?
C19 C20 C22 C11 168.1(9) . . . . ?
C14 C13 C22 C20 -71.5(10) . . . . ?
C12 C13 C22 C20 159.0(7) . . . . ?
C14 C13 C22 C23 50.1(10) . . . . ?
C12 C13 C22 C23 -79.4(8) . . . . ?
C14 C13 C22 C11 150.8(7) . . . . ?
C12 C13 C22 C11 21.3(7) . . . . ?
C25 C11 C22 C20 105.0(10) . . . . ?
C12 C11 C22 C20 -140.7(10) . . . . ?
Si1 C11 C22 C20 -29.5(13) . . . . ?
C25 C11 C22 C13 -134.9(7) . . . . ?
C12 C11 C22 C13 -20.6(7) . . . . ?
Si1 C11 C22 C13 90.6(8) . . . . ?
C25 C11 C22 C23 -21.8(8) . . . . ?
C12 C11 C22 C23 92.4(7) . . . . ?
Si1 C11 C22 C23 -156.3(7) . . . . ?
C20 C22 C23 C24 -103.1(8) . . . . ?
C13 C22 C23 C24 132.9(8) . . . . ?
C11 C22 C23 C24 39.6(9) . . . . ?
C22 C23 C24 C25 -43.1(10) . . . . ?
C12 C11 C25 C24 -96.0(9) . . . . ?
C22 C11 C25 C24 -3.4(10) . . . . ?
Si1 C11 C25 C24 139.2(7) . . . . ?
C23 C24 C25 C11 28.0(10) . . . . ?
